data_2213229
loop_
_publ_author_name
'B. K. Satis Kumar'
'D. Gayathri'
'D. Velmurugan'
'K. Ravikumar'
'M. Poornachandran'

_publ_section_title
2'-(2-Chlorophenyl)-1'-nitro-2',3',3a',4',5',6'-hexahydroindan-2-spiro-3'-1'<i>H</i>-pyrrolizine-1,3-dione
_journal_coeditor_code CI2345
_journal_issue 5
_journal_name_full 'Acta Crystallographica Section E'
_journal_page_first o2233
_journal_page_last o2235
_journal_paper_doi 10.1107/S1600536807015772
_journal_volume 63
_journal_year 2007
_chemical_formula_iupac 'C21 H17 Cl N2 O4'
_chemical_formula_moiety 'C21 H17 Cl N2 O4'
_chemical_formula_sum 'C21 H17 Cl N2 O4'
_chemical_formula_weight 396.82
_chemical_name_systematic
;
2'-(2-Chlorophenyl)-1'-nitro-2',3',3a',4',5',6'-hexahydroindan-2-spiro-
3'-1'H-pyrrolizine-1,3-dione
;
_space_group_IT_number 2
_symmetry_cell_setting triclinic
_symmetry_space_group_name_Hall '-P 1'
_symmetry_space_group_name_H-M 'P -1'
_atom_sites_solution_hydrogens geom
_atom_sites_solution_primary direct
_atom_sites_solution_secondary difmap
_audit_creation_method SHELXL-97
_cell_angle_alpha 85.2960(10)
_cell_angle_beta 84.2000(10)
_cell_angle_gamma 86.5270(10)
_cell_formula_units_Z 2
_cell_length_a 7.6022(5)
_cell_length_b 9.7346(7)
_cell_length_c 12.6386(9)
_cell_measurement_reflns_used 2014
_cell_measurement_temperature 293(2)
_cell_measurement_theta_max 25.00
_cell_measurement_theta_min 1.62
_cell_volume 926.10(11)
_computing_cell_refinement 'SAINT (Bruker, 2001)'
_computing_data_collection 'SMART (Bruker, 2001)'
_computing_data_reduction SAINT
_computing_molecular_graphics 'PLATON (Spek, 2003)'
_computing_publication_material 'SHELXL97 and PARST (Nardelli, 1995)'
_computing_structure_refinement 'SHELXL97 (Sheldrick, 1997)'
_computing_structure_solution 'SHELXS97 (Sheldrick, 1997)'
_diffrn_ambient_temperature 293(2)
_diffrn_measured_fraction_theta_full 0.996
_diffrn_measured_fraction_theta_max 0.948
_diffrn_measurement_device 'Bruker SMART APEX area-detector'
_diffrn_measurement_method \w
_diffrn_radiation_monochromator graphite
_diffrn_radiation_source 'fine-focus sealed tube'
_diffrn_radiation_type MoK\a
_diffrn_radiation_wavelength 0.71073
_diffrn_reflns_av_R_equivalents 0.0167
_diffrn_reflns_av_sigmaI/netI 0.0176
_diffrn_reflns_limit_h_max 9
_diffrn_reflns_limit_h_min -9
_diffrn_reflns_limit_k_max 12
_diffrn_reflns_limit_k_min -12
_diffrn_reflns_limit_l_max 16
_diffrn_reflns_limit_l_min -16
_diffrn_reflns_number 10652
_diffrn_reflns_theta_full 25.00
_diffrn_reflns_theta_max 28.01
_diffrn_reflns_theta_min 1.62
_diffrn_standards_number 0
_exptl_absorpt_coefficient_mu 0.237
_exptl_absorpt_correction_type none
_exptl_crystal_colour yellow
_exptl_crystal_density_diffrn 1.423
_exptl_crystal_density_method 'not measured'
_exptl_crystal_description Block
_exptl_crystal_F_000 412
_exptl_crystal_size_max 0.27
_exptl_crystal_size_mid 0.24
_exptl_crystal_size_min 0.22
_refine_diff_density_max 0.543
_refine_diff_density_min -0.456
_refine_ls_extinction_method none
_refine_ls_goodness_of_fit_ref 1.002
_refine_ls_hydrogen_treatment constr
_refine_ls_matrix_type full
_refine_ls_number_parameters 253
_refine_ls_number_reflns 4224
_refine_ls_number_restraints 0
_refine_ls_restrained_S_all 1.002
_refine_ls_R_factor_all 0.0671
_refine_ls_R_factor_gt 0.0599
_refine_ls_shift/su_max 0.001
_refine_ls_shift/su_mean 0.000
_refine_ls_structure_factor_coef Fsqd
_refine_ls_weighting_details 'calc w=1/[\s^2^(Fo^2^)+(0.1135P)^2^+0.2764P] where P=(Fo^2^+2Fc^2^)/3'
_refine_ls_weighting_scheme calc
_refine_ls_wR_factor_gt 0.1777
_refine_ls_wR_factor_ref 0.1875
_reflns_number_gt 3542
_reflns_number_total 4224
_reflns_threshold_expression I>2\s(I)
_cod_data_source_file ci2345.cif
_cod_data_source_block I
_cod_database_code 2213229
_cod_database_fobs_code 2213229

loop_
_symmetry_equiv_pos_as_xyz
'x, y, z'
'-x, -y, -z'

loop_
_atom_site_type_symbol
_atom_site_label
_atom_site_fract_x
_atom_site_fract_y
_atom_site_fract_z
_atom_site_U_iso_or_equiv
_atom_site_adp_type
_atom_site_calc_flag
_atom_site_refinement_flags
_atom_site_occupancy
C C1 0.2797(2) 0.71677(18) 0.20722(14) 0.0471(4) Uani d . 1
H H1 0.1647 0.7564 0.1877 0.057 Uiso calc R 1
C C2 0.2540(2) 0.66148(18) 0.32706(14) 0.0469(4) Uani d . 1
C C3 -0.0293(3) 0.5313(3) 0.3420(2) 0.0768(7) Uani d . 1
H H3A -0.0825 0.6123 0.3053 0.092 Uiso calc R 1
H H3B -0.0740 0.5271 0.4168 0.092 Uiso calc R 1
C C4 -0.0640(3) 0.4013(3) 0.2918(3) 0.0855(8) Uani d . 1
H H4A -0.0365 0.3195 0.3375 0.103 Uiso calc R 1
H H4B -0.1860 0.4010 0.2756 0.103 Uiso calc R 1
C C5 0.0599(4) 0.4104(3) 0.1929(2) 0.0828(8) Uani d . 1
H H5A 0.0101 0.4717 0.1379 0.099 Uiso calc R 1
H H5B 0.0863 0.3201 0.1662 0.099 Uiso calc R 1
C C6 0.2260(3) 0.4682(2) 0.22740(18) 0.0600(5) Uani d . 1
H H6 0.3130 0.3921 0.2413 0.072 Uiso calc R 1
C C7 0.3163(2) 0.5823(2) 0.15312(17) 0.0577(5) Uani d . 1
H H7 0.4443 0.5607 0.1457 0.069 Uiso calc R 1
C C8 0.4139(2) 0.8251(2) 0.17577(14) 0.0501(4) Uani d . 1
C C9 0.5949(3) 0.7898(2) 0.15913(17) 0.0595(5) Uani d . 1
H H9 0.6337 0.6977 0.1697 0.071 Uiso calc R 1
C C10 0.7179(3) 0.8873(3) 0.12746(19) 0.0712(6) Uani d . 1
H H10 0.8375 0.8605 0.1172 0.085 Uiso calc R 1
C C11 0.6638(4) 1.0237(3) 0.11110(18) 0.0756(7) Uani d . 1
H H11 0.7465 1.0894 0.0896 0.091 Uiso calc R 1
C C12 0.4874(4) 1.0629(3) 0.12655(18) 0.0711(6) Uani d . 1
H H12 0.4503 1.1553 0.1151 0.085 Uiso calc R 1
C C13 0.3645(3) 0.9650(2) 0.15914(16) 0.0582(5) Uani d . 1
C C14 0.4312(2) 0.63329(19) 0.37661(15) 0.0499(4) Uani d . 1
C C15 0.4352(3) 0.72510(19) 0.46263(15) 0.0518(4) Uani d . 1
C C16 0.5700(3) 0.7404(2) 0.52667(18) 0.0668(6) Uani d . 1
H H16 0.6758 0.6873 0.5194 0.080 Uiso calc R 1
C C17 0.5413(4) 0.8366(3) 0.6010(2) 0.0805(7) Uani d . 1
H H17 0.6294 0.8484 0.6449 0.097 Uiso calc R 1
C C18 0.3852(4) 0.9160(3) 0.61212(19) 0.0798(7) Uani d . 1
H H18 0.3708 0.9807 0.6629 0.096 Uiso calc R 1
C C19 0.2497(4) 0.9016(2) 0.54960(17) 0.0670(6) Uani d . 1
H H19 0.1439 0.9547 0.5577 0.080 Uiso calc R 1
C C20 0.2777(3) 0.8048(2) 0.47412(14) 0.0529(4) Uani d . 1
C C21 0.1561(2) 0.7690(2) 0.39748(15) 0.0527(4) Uani d . 1
N N1 0.1664(2) 0.53166(17) 0.32845(14) 0.0547(4) Uani d . 1
N N2 0.2502(3) 0.5942(3) 0.04372(18) 0.0877(7) Uani d . 1
O O1 0.54427(18) 0.54809(16) 0.34843(13) 0.0665(4) Uani d . 1
O O2 0.0076(2) 0.81656(19) 0.38953(15) 0.0757(5) Uani d . 1
O O3 0.1435(6) 0.6864(3) 0.0201(2) 0.1508(14) Uani d . 1
O O4 0.2993(3) 0.4984(4) -0.0112(2) 0.1506(14) Uani d . 1
Cl Cl1 0.14309(9) 1.02146(6) 0.17632(7) 0.0861(3) Uani d . 1

loop_
_atom_site_aniso_label
_atom_site_aniso_U_11
_atom_site_aniso_U_22
_atom_site_aniso_U_33
_atom_site_aniso_U_12
_atom_site_aniso_U_13
_atom_site_aniso_U_23
C1 0.0403(8) 0.0525(9) 0.0502(9) 0.0029(7) -0.0070(6) -0.0145(7)
C2 0.0394(8) 0.0494(9) 0.0522(9) 0.0053(7) -0.0033(6) -0.0126(7)
C3 0.0486(11) 0.0836(16) 0.1002(18) -0.0067(10) 0.0014(11) -0.0275(14)
C4 0.0643(14) 0.0739(15) 0.120(2) -0.0164(12) -0.0017(14) -0.0200(15)
C5 0.0872(17) 0.0671(14) 0.0995(19) -0.0298(13) -0.0056(14) -0.0246(13)
C6 0.0550(10) 0.0466(9) 0.0787(13) 0.0100(8) -0.0053(9) -0.0181(9)
C7 0.0406(8) 0.0687(12) 0.0675(12) -0.0025(8) -0.0010(8) -0.0321(10)
C8 0.0494(9) 0.0578(10) 0.0450(9) -0.0036(8) -0.0077(7) -0.0107(7)
C9 0.0499(10) 0.0692(12) 0.0608(11) -0.0064(9) -0.0060(8) -0.0090(9)
C10 0.0567(11) 0.0928(17) 0.0666(13) -0.0194(11) -0.0077(9) -0.0073(12)
C11 0.0823(16) 0.0907(17) 0.0582(12) -0.0367(14) -0.0134(11) -0.0008(11)
C12 0.0975(17) 0.0625(12) 0.0574(12) -0.0174(12) -0.0203(11) -0.0035(9)
C13 0.0651(11) 0.0602(11) 0.0519(10) -0.0035(9) -0.0142(8) -0.0087(8)
C14 0.0455(9) 0.0499(9) 0.0540(9) 0.0026(7) -0.0061(7) -0.0045(7)
C15 0.0595(10) 0.0478(9) 0.0485(9) -0.0030(8) -0.0082(7) -0.0014(7)
C16 0.0758(14) 0.0622(12) 0.0651(12) -0.0056(10) -0.0235(10) 0.0004(10)
C17 0.114(2) 0.0721(14) 0.0614(13) -0.0151(14) -0.0353(13) -0.0037(11)
C18 0.125(2) 0.0658(13) 0.0524(11) -0.0101(14) -0.0159(12) -0.0139(10)
C19 0.0907(16) 0.0571(11) 0.0525(11) 0.0000(10) 0.0009(10) -0.0115(9)
C20 0.0625(11) 0.0498(9) 0.0453(9) -0.0012(8) -0.0003(8) -0.0048(7)
C21 0.0505(9) 0.0534(10) 0.0526(10) 0.0070(8) 0.0024(7) -0.0108(8)
N1 0.0464(8) 0.0505(8) 0.0675(10) 0.0003(6) -0.0033(7) -0.0105(7)
N2 0.0899(15) 0.1140(19) 0.0672(12) -0.0402(14) -0.0006(11) -0.0384(13)
O1 0.0490(7) 0.0672(9) 0.0845(10) 0.0164(6) -0.0133(7) -0.0189(8)
O2 0.0541(8) 0.0826(11) 0.0914(11) 0.0216(7) -0.0057(7) -0.0329(9)
O3 0.274(4) 0.0922(16) 0.1064(18) -0.021(2) -0.107(2) -0.0101(14)
O4 0.0926(15) 0.258(4) 0.1183(18) -0.0307(19) 0.0129(13) -0.131(2)
Cl1 0.0759(4) 0.0616(4) 0.1195(6) 0.0144(3) -0.0141(4) -0.0065(3)

loop_
_atom_type_symbol
_atom_type_description
_atom_type_scat_dispersion_real
_atom_type_scat_dispersion_imag
_atom_type_scat_source
C C 0.0033 0.0016 'International Tables Vol C Tables 4.2.6.8 and 6.1.1.4'
H H 0.0000 0.0000 'International Tables Vol C Tables 4.2.6.8 and 6.1.1.4'
N N 0.0061 0.0033 'International Tables Vol C Tables 4.2.6.8 and 6.1.1.4'
O O 0.0106 0.0060 'International Tables Vol C Tables 4.2.6.8 and 6.1.1.4'
Cl Cl 0.1484 0.1585 'International Tables Vol C Tables 4.2.6.8 and 6.1.1.4'

loop_
_geom_angle_atom_site_label_1
_geom_angle_atom_site_label_2
_geom_angle_atom_site_label_3
_geom_angle
_geom_angle_publ_flag
C8 C1 C7 115.31(15) ?
C8 C1 C2 117.77(14) ?
C7 C1 C2 101.02(15) ?
C8 C1 H1 107.4 ?
C7 C1 H1 107.4 ?
C2 C1 H1 107.4 ?
N1 C2 C21 114.95(15) ?
N1 C2 C14 109.06(15) ?
C21 C2 C14 102.83(14) ?
N1 C2 C1 105.59(14) ?
C21 C2 C1 112.02(14) ?
C14 C2 C1 112.56(14) ?
N1 C3 C4 102.24(19) ?
N1 C3 H3A 111.3 ?
C4 C3 H3A 111.3 ?
N1 C3 H3B 111.3 ?
C4 C3 H3B 111.3 ?
H3A C3 H3B 109.2 ?
C5 C4 C3 101.7(2) ?
C5 C4 H4A 111.4 ?
C3 C4 H4A 111.4 ?
C5 C4 H4B 111.4 ?
C3 C4 H4B 111.4 ?
H4A C4 H4B 109.3 ?
C4 C5 C6 104.3(2) ?
C4 C5 H5A 110.9 ?
C6 C5 H5A 110.9 ?
C4 C5 H5B 110.9 ?
C6 C5 H5B 110.9 ?
H5A C5 H5B 108.9 ?
N1 C6 C5 105.02(17) ?
N1 C6 C7 105.96(15) ?
C5 C6 C7 117.7(2) ?
N1 C6 H6 109.3 ?
C5 C6 H6 109.3 ?
C7 C6 H6 109.3 ?
N2 C7 C1 111.22(19) ?
N2 C7 C6 111.92(17) ?
C1 C7 C6 107.14(15) ?
N2 C7 H7 108.8 ?
C1 C7 H7 108.8 ?
C6 C7 H7 108.8 ?
C13 C8 C9 116.15(19) ?
C13 C8 C1 122.24(17) ?
C9 C8 C1 121.59(17) ?
C10 C9 C8 122.0(2) ?
C10 C9 H9 119.0 ?
C8 C9 H9 119.0 ?
C11 C10 C9 120.0(2) ?
C11 C10 H10 120.0 ?
C9 C10 H10 120.0 ?
C12 C11 C10 119.8(2) ?
C12 C11 H11 120.1 ?
C10 C11 H11 120.1 ?
C11 C12 C13 120.0(2) ?
C11 C12 H12 120.0 ?
C13 C12 H12 120.0 ?
C12 C13 C8 121.9(2) ?
C12 C13 Cl1 117.64(18) ?
C8 C13 Cl1 120.41(16) ?
O1 C14 C15 126.98(18) ?
O1 C14 C2 124.44(17) ?
C15 C14 C2 108.58(15) ?
C20 C15 C16 120.72(19) ?
C20 C15 C14 110.10(17) ?
C16 C15 C14 129.17(19) ?
C17 C16 C15 117.6(2) ?
C17 C16 H16 121.2 ?
C15 C16 H16 121.2 ?
C16 C17 C18 121.6(2) ?
C16 C17 H17 119.2 ?
C18 C17 H17 119.2 ?
C17 C18 C19 121.5(2) ?
C17 C18 H18 119.2 ?
C19 C18 H18 119.2 ?
C18 C19 C20 117.2(2) ?
C18 C19 H19 121.4 ?
C20 C19 H19 121.4 ?
C19 C20 C15 121.3(2) ?
C19 C20 C21 128.4(2) ?
C15 C20 C21 110.38(16) ?
O2 C21 C20 126.62(17) ?
O2 C21 C2 125.44(18) ?
C20 C21 C2 107.93(15) ?
C2 N1 C3 119.9(2) y
C2 N1 C6 107.9(2) y
C3 N1 C6 107.1(2) y
O3 N2 O4 124.9(3) y
O3 N2 C7 119.9(2) y
O4 N2 C7 114.8(3) y

loop_
_geom_bond_atom_site_label_1
_geom_bond_atom_site_label_2
_geom_bond_distance
_geom_bond_publ_flag
C1 C8 1.514(3) ?
C1 C7 1.524(2) ?
C1 C2 1.562(3) ?
C1 H1 0.98 ?
C2 N1 1.462(2) y
C2 C21 1.538(2) ?
C2 C14 1.543(2) ?
C3 N1 1.481(3) y
C3 C4 1.511(4) ?
C3 H3A 0.97 ?
C3 H3B 0.97 ?
C4 C5 1.486(4) ?
C4 H4A 0.97 ?
C4 H4B 0.97 ?
C5 C6 1.529(3) ?
C5 H5A 0.97 ?
C5 H5B 0.97 ?
C6 N1 1.482(3) y
C6 C7 1.542(3) ?
C6 H6 0.98 ?
C7 N2 1.511(3) y
C7 H7 0.98 ?
C8 C13 1.396(3) ?
C8 C9 1.397(3) ?
C9 C10 1.380(3) ?
C9 H9 0.93 ?
C10 C11 1.372(4) ?
C10 H10 0.93 ?
C11 C12 1.371(4) ?
C11 H11 0.93 ?
C12 C13 1.385(3) ?
C12 H12 0.93 ?
C13 Cl1 1.736(2) ?
C14 O1 1.206(2) ?
C14 C15 1.467(3) ?
C15 C20 1.389(3) ?
C15 C16 1.390(3) ?
C16 C17 1.373(4) ?
C16 H16 0.93 ?
C17 C18 1.378(4) ?
C17 H17 0.93 ?
C18 C19 1.381(4) ?
C18 H18 0.93 ?
C19 C20 1.388(3) ?
C19 H19 0.93 ?
C20 C21 1.480(3) ?
C21 O2 1.204(2) y
N2 O3 1.212(4) y
N2 O4 1.225(3) y

loop_
_geom_hbond_atom_site_label_D
_geom_hbond_atom_site_label_H
_geom_hbond_atom_site_label_A
_geom_hbond_site_symmetry_A
_geom_hbond_distance_DH
_geom_hbond_distance_HA
_geom_hbond_distance_DA
_geom_hbond_angle_DHA
C1 H1 Cl1 . 0.98 2.57 3.090(2) 113
C1 H1 O3 . 0.98 2.30 2.720(4) 105
C3 H3A O2 . 0.97 2.49 2.925(3) 107
C5 H5A N2 . 0.97 2.40 2.839(4) 107
C4 H4B O1 1_455 0.97 2.57 3.263(3) 129
C7 H7 O4 2_665 0.98 2.53 3.357(3) 143
C19 H19 O2 2_576 0.93 2.55 3.367(3) 147
C18 H18 Cg1 2_676 0.93 2.84 3.675(3) 150

loop_
_geom_torsion_atom_site_label_1
_geom_torsion_atom_site_label_2
_geom_torsion_atom_site_label_3
_geom_torsion_atom_site_label_4
_geom_torsion
C8 C1 C2 N1 -161.82(14)
C7 C1 C2 N1 -35.33(16)
C8 C1 C2 C21 72.36(19)
C7 C1 C2 C21 -161.15(14)
C8 C1 C2 C14 -42.9(2)
C7 C1 C2 C14 83.55(17)
N1 C3 C4 C5 -44.1(3)
C3 C4 C5 C6 38.7(3)
C4 C5 C6 N1 -18.9(3)
C4 C5 C6 C7 -136.5(2)
C8 C1 C7 N2 -82.78(19)
C2 C1 C7 N2 149.11(15)
C8 C1 C7 C6 154.61(16)
C2 C1 C7 C6 26.51(18)
N1 C6 C7 N2 -131.29(19)
C5 C6 C7 N2 -14.2(3)
N1 C6 C7 C1 -9.1(2)
C5 C6 C7 C1 107.9(2)
C7 C1 C8 C13 139.67(19)
C2 C1 C8 C13 -101.1(2)
C7 C1 C8 C9 -38.7(2)
C2 C1 C8 C9 80.5(2)
C13 C8 C9 C10 -0.4(3)
C1 C8 C9 C10 178.09(19)
C8 C9 C10 C11 -0.2(3)
C9 C10 C11 C12 0.2(4)
C10 C11 C12 C13 0.3(3)
C11 C12 C13 C8 -0.9(3)
C11 C12 C13 Cl1 -179.56(17)
C9 C8 C13 C12 0.9(3)
C1 C8 C13 C12 -177.56(18)
C9 C8 C13 Cl1 179.51(15)
C1 C8 C13 Cl1 1.1(3)
N1 C2 C14 O1 53.2(2)
C21 C2 C14 O1 175.60(19)
C1 C2 C14 O1 -63.7(2)
N1 C2 C14 C15 -126.05(16)
C21 C2 C14 C15 -3.62(19)
C1 C2 C14 C15 117.11(16)
O1 C14 C15 C20 -177.53(19)
C2 C14 C15 C20 1.7(2)
O1 C14 C15 C16 3.6(4)
C2 C14 C15 C16 -177.2(2)
C20 C15 C16 C17 0.0(3)
C14 C15 C16 C17 178.8(2)
C15 C16 C17 C18 -0.2(4)
C16 C17 C18 C19 0.6(4)
C17 C18 C19 C20 -0.7(4)
C18 C19 C20 C15 0.4(3)
C18 C19 C20 C21 -179.9(2)
C16 C15 C20 C19 -0.1(3)
C14 C15 C20 C19 -179.11(18)
C16 C15 C20 C21 -179.81(18)
C14 C15 C20 C21 1.2(2)
C19 C20 C21 O2 -2.0(4)
C15 C20 C21 O2 177.6(2)
C19 C20 C21 C2 176.76(19)
C15 C20 C21 C2 -3.6(2)
N1 C2 C21 O2 -58.5(3)
C14 C2 C21 O2 -176.9(2)
C1 C2 C21 O2 62.0(3)
N1 C2 C21 C20 122.64(17)
C14 C2 C21 C20 4.26(19)
C1 C2 C21 C20 -116.84(16)
C21 C2 N1 C3 32.5(3)
C14 C2 N1 C3 147.3(2)
C1 C2 N1 C3 -91.5(2)
C21 C2 N1 C6 155.26(16)
C14 C2 N1 C6 -89.91(17)
C1 C2 N1 C6 31.27(18)
C4 C3 N1 C2 156.0(2)
C4 C3 N1 C6 32.8(3)
C5 C6 N1 C2 -139.27(19)
C7 C6 N1 C2 -14.0(2)
C5 C6 N1 C3 -8.9(2)
C7 C6 N1 C3 116.4(2)
C1 C7 N2 O3 -17.7(3)
C6 C7 N2 O3 102.1(3)
C1 C7 N2 O4 169.0(2)
C6 C7 N2 O4 -71.2(3)
